data_4514990
loop_
_publ_author_name
'Yang, Wen-Juan'
'Fang, Hui-Lin'
'Sun, Jing'
'Yan, Chao-Guo'

_publ_section_title
;
 Construction of Dispiro-Indenone Scaffolds via Domino Cycloaddition
 Reactions of \a,\b-Unsaturated Aldimines with
 2-Arylidene-1,3-indenediones and
 2,2'-(Arylmethylene)bis(1,3-indenediones).
;
_journal_issue 8
_journal_name_full 'ACS omega'
_journal_page_first 13553
_journal_page_last 13569
_journal_paper_doi 10.1021/acsomega.9b01960
_journal_volume 4
_journal_year 2019
_chemical_formula_moiety 'C40 H28 Br N O4'
_chemical_formula_sum 'C40 H28 Br N O4'
_chemical_formula_weight 666.54
_space_group_crystal_system triclinic
_space_group_IT_number 2
_space_group_name_Hall '-P 1'
_space_group_name_H-M_alt 'P -1'
_symmetry_space_group_name_Hall '-P 1'
_symmetry_space_group_name_H-M 'P -1'
_atom_sites_solution_hydrogens geom
_audit_creation_method SHELXL-2014/7
_cell_angle_alpha 111.150(2)
_cell_angle_beta 98.204(2)
_cell_angle_gamma 104.424(2)
_cell_formula_units_Z 2
_cell_length_a 10.9707(6)
_cell_length_b 12.8061(8)
_cell_length_c 14.0208(9)
_cell_measurement_reflns_used 8140
_cell_measurement_temperature 273(2)
_cell_measurement_theta_max 24.15
_cell_measurement_theta_min 2.59
_cell_volume 1719.22(19)
_computing_structure_refinement 'SHELXL-2014/7 (Sheldrick, 2014)'
_diffrn_ambient_temperature 273(2)
_diffrn_measured_fraction_theta_full 0.987
_diffrn_measured_fraction_theta_max 0.987
_diffrn_measurement_device_type 'CCD area detector'
_diffrn_measurement_method 'phi and omega scans'
_diffrn_radiation_source 'fine-focus sealed tube'
_diffrn_radiation_type MoK\a
_diffrn_radiation_wavelength 0.71073
_diffrn_reflns_av_R_equivalents 0.0358
_diffrn_reflns_av_unetI/netI 0.0434
_diffrn_reflns_Laue_measured_fraction_full 0.987
_diffrn_reflns_Laue_measured_fraction_max 0.987
_diffrn_reflns_limit_h_max 13
_diffrn_reflns_limit_h_min -13
_diffrn_reflns_limit_k_max 15
_diffrn_reflns_limit_k_min -15
_diffrn_reflns_limit_l_max 17
_diffrn_reflns_limit_l_min -17
_diffrn_reflns_number 23283
_diffrn_reflns_point_group_measured_fraction_full 0.987
_diffrn_reflns_point_group_measured_fraction_max 0.987
_diffrn_reflns_theta_full 25.242
_diffrn_reflns_theta_max 25.997
_diffrn_reflns_theta_min 2.204
_exptl_absorpt_coefficient_mu 1.236
_exptl_absorpt_correction_T_max 0.781
_exptl_absorpt_correction_T_min 0.732
_exptl_absorpt_correction_type multi-scan
_exptl_absorpt_process_details sadabs
_exptl_crystal_colour yellow
_exptl_crystal_density_diffrn 1.288
_exptl_crystal_description block
_exptl_crystal_F_000 684
_exptl_crystal_size_max 0.260
_exptl_crystal_size_mid 0.220
_exptl_crystal_size_min 0.200
_refine_diff_density_max 0.638
_refine_diff_density_min -0.789
_refine_diff_density_rms 0.048
_refine_ls_extinction_method none
_refine_ls_goodness_of_fit_ref 1.022
_refine_ls_hydrogen_treatment constr
_refine_ls_matrix_type full
_refine_ls_number_parameters 415
_refine_ls_number_reflns 6671
_refine_ls_number_restraints 0
_refine_ls_restrained_S_all 1.022
_refine_ls_R_factor_all 0.0910
_refine_ls_R_factor_gt 0.0516
_refine_ls_shift/su_max 0.000
_refine_ls_shift/su_mean 0.000
_refine_ls_structure_factor_coef Fsqd
_refine_ls_weighting_details 'w=1/[\s^2^(Fo^2^)+(0.0639P)^2^+0.9753P] where P=(Fo^2^+2Fc^2^)/3'
_refine_ls_weighting_scheme calc
_refine_ls_wR_factor_gt 0.1254
_refine_ls_wR_factor_ref 0.1427
_reflns_Friedel_coverage 0.000
_reflns_number_gt 4307
_reflns_number_total 6671
_reflns_threshold_expression 'I > 2\s(I)'
_cod_data_source_file ao9b01960_si_002.cif
_cod_data_source_block 5i
_cod_original_cell_volume 1719.22(18)
_cod_database_code 4514990
_shelx_shelxl_version_number 2014/7
_shelx_space_group_comment
;
The symmetry employed for this shelxl refinement is uniquely defined
by the following loop, which should always be used as a source of
symmetry information in preference to the above space-group names.
They are only intended as comments.
;
_shelx_estimated_absorpt_t_min 0.739
_shelx_estimated_absorpt_t_max 0.790

loop_
_space_group_symop_operation_xyz
'x, y, z'
'-x, -y, -z'

loop_
_atom_site_label
_atom_site_type_symbol
_atom_site_fract_x
_atom_site_fract_y
_atom_site_fract_z
_atom_site_U_iso_or_equiv
_atom_site_adp_type
_atom_site_occupancy
_atom_site_site_symmetry_order
_atom_site_calc_flag
_atom_site_refinement_flags_posn
_atom_site_refinement_flags_adp
Br1 Br 0.32780(3) 0.17478(4) 0.16993(4) 0.0916(2) Uani 1 1 d . .
C1 C 0.8662(3) 0.3000(3) 0.6990(3) 0.0695(10) Uani 1 1 d . .
H1 H 0.9457 0.3600 0.7209 0.083 Uiso 1 1 calc R U
C2 C 0.8373(5) 0.2323(5) 0.7576(3) 0.0880(13) Uani 1 1 d . .
H2 H 0.8987 0.2468 0.8179 0.106 Uiso 1 1 calc R U
C3 C 0.7208(5) 0.1464(4) 0.7269(4) 0.0828(13) Uani 1 1 d . .
H3 H 0.7018 0.1021 0.7660 0.099 Uiso 1 1 calc R U
C4 C 0.6344(4) 0.1260(3) 0.6410(3) 0.0727(11) Uani 1 1 d . .
H4 H 0.5541 0.0677 0.6212 0.087 Uiso 1 1 calc R U
C5 C 0.6586(3) 0.1873(3) 0.5805(3) 0.0609(9) Uani 1 1 d . .
H5 H 0.5958 0.1688 0.5196 0.073 Uiso 1 1 calc R U
C6 C 0.7750(3) 0.2765(3) 0.6083(2) 0.0486(8) Uani 1 1 d . .
C7 C 0.7205(3) 0.3537(3) 0.4729(2) 0.0459(7) Uani 1 1 d . .
H7 H 0.6345 0.3110 0.4757 0.055 Uiso 1 1 calc R U
C8 C 0.7209(3) 0.4814(2) 0.5013(2) 0.0453(7) Uani 1 1 d . .
H8A H 0.6340 0.4837 0.5054 0.054 Uiso 1 1 calc R U
H8B H 0.7791 0.5313 0.5711 0.054 Uiso 1 1 calc R U
C9 C 0.7617(3) 0.5342(2) 0.4251(2) 0.0387(6) Uani 1 1 d . .
H9 H 0.8493 0.5308 0.4219 0.046 Uiso 1 1 calc R U
C10 C 0.7701(3) 0.6636(2) 0.4604(2) 0.0413(7) Uani 1 1 d . .
C11 C 0.6884(3) 0.7117(3) 0.5164(2) 0.0505(8) Uani 1 1 d . .
H11 H 0.6271 0.6646 0.5361 0.061 Uiso 1 1 calc R U
C12 C 0.6969(3) 0.8289(3) 0.5432(3) 0.0611(9) Uani 1 1 d . .
H12 H 0.6423 0.8602 0.5817 0.073 Uiso 1 1 calc R U
C13 C 0.7857(4) 0.8991(3) 0.5133(3) 0.0670(10) Uani 1 1 d . .
H13 H 0.7896 0.9771 0.5294 0.080 Uiso 1 1 calc R U
C14 C 0.8683(4) 0.8534(3) 0.4596(3) 0.0658(10) Uani 1 1 d . .
H14 H 0.9292 0.9009 0.4398 0.079 Uiso 1 1 calc R U
C15 C 0.8616(3) 0.7377(3) 0.4347(2) 0.0533(8) Uani 1 1 d . .
H15 H 0.9200 0.7085 0.3998 0.064 Uiso 1 1 calc R U
C16 C 0.5442(3) 0.4885(2) 0.2992(2) 0.0435(7) Uani 1 1 d . .
C17 C 0.5444(3) 0.5501(2) 0.2282(2) 0.0511(8) Uani 1 1 d . .
C18 C 0.4564(4) 0.6024(3) 0.2014(3) 0.0736(11) Uani 1 1 d . .
H18 H 0.3849 0.6030 0.2299 0.088 Uiso 1 1 calc R U
C19 C 0.4775(6) 0.6530(4) 0.1320(4) 0.0969(15) Uani 1 1 d . .
H19 H 0.4191 0.6878 0.1124 0.116 Uiso 1 1 calc R U
C20 C 0.5846(6) 0.6532(4) 0.0903(4) 0.1006(17) Uani 1 1 d . .
H20 H 0.5964 0.6879 0.0429 0.121 Uiso 1 1 calc R U
C21 C 0.6742(5) 0.6033(3) 0.1175(3) 0.0762(11) Uani 1 1 d . .
H21 H 0.7465 0.6044 0.0900 0.091 Uiso 1 1 calc R U
C22 C 0.6519(3) 0.5511(2) 0.1880(2) 0.0523(8) Uani 1 1 d . .
C23 C 0.7341(3) 0.4962(2) 0.2327(2) 0.0445(7) Uani 1 1 d . .
C24 C 0.6701(3) 0.4567(2) 0.3103(2) 0.0372(6) Uani 1 1 d . .
C25 C 0.6339(3) 0.3214(2) 0.2853(2) 0.0365(6) Uani 1 1 d . .
H25 H 0.5515 0.3029 0.3050 0.044 Uiso 1 1 calc R U
C26 C 0.5987(3) 0.2435(2) 0.1672(2) 0.0398(6) Uani 1 1 d . .
C27 C 0.6938(3) 0.2319(3) 0.1127(2) 0.0490(7) Uani 1 1 d . .
H27 H 0.7809 0.2697 0.1501 0.059 Uiso 1 1 calc R U
C28 C 0.6637(4) 0.1656(3) 0.0042(3) 0.0642(10) Uani 1 1 d . .
H28 H 0.7300 0.1597 -0.0298 0.077 Uiso 1 1 calc R U
C29 C 0.5367(5) 0.1093(3) -0.0524(3) 0.0732(12) Uani 1 1 d . .
H29 H 0.5162 0.0669 -0.1254 0.088 Uiso 1 1 calc R U
C30 C 0.4396(4) 0.1155(3) -0.0013(3) 0.0674(11) Uani 1 1 d . .
H30 H 0.3530 0.0762 -0.0396 0.081 Uiso 1 1 calc R U
C31 C 0.4700(3) 0.1801(2) 0.1071(2) 0.0526(8) Uani 1 1 d . .
C32 C 0.7269(3) 0.2891(2) 0.3560(2) 0.0382(6) Uani 1 1 d . .
C33 C 0.8677(3) 0.3039(2) 0.3468(2) 0.0422(7) Uani 1 1 d . .
C34 C 0.8847(3) 0.1860(3) 0.3096(2) 0.0461(7) Uani 1 1 d . .
C35 C 0.9943(4) 0.1577(3) 0.2882(3) 0.0651(9) Uani 1 1 d . .
H35 H 1.0702 0.2156 0.2959 0.078 Uiso 1 1 calc R U
C36 C 0.9872(5) 0.0413(4) 0.2552(3) 0.0868(13) Uani 1 1 d . .
H36 H 1.0592 0.0197 0.2390 0.104 Uiso 1 1 calc R U
C37 C 0.8750(5) -0.0449(4) 0.2455(3) 0.0880(13) Uani 1 1 d . .
H37 H 0.8735 -0.1231 0.2237 0.106 Uiso 1 1 calc R U
C38 C 0.7659(4) -0.0174(3) 0.2673(3) 0.0690(10) Uani 1 1 d . .
H38 H 0.6908 -0.0753 0.2611 0.083 Uiso 1 1 calc R U
C39 C 0.7723(3) 0.1008(3) 0.2993(2) 0.0495(7) Uani 1 1 d . .
C40 C 0.6708(3) 0.1543(2) 0.3240(2) 0.0440(7) Uani 1 1 d . .
N1 N 0.8109(3) 0.3409(2) 0.5481(2) 0.0577(7) Uani 1 1 d . .
H1A H 0.8926 0.3746 0.5573 0.069 Uiso 1 1 calc R U
O1 O 0.4584(2) 0.4640(2) 0.34038(18) 0.0600(6) Uani 1 1 d . .
O2 O 0.8375(2) 0.48948(19) 0.21600(18) 0.0605(6) Uani 1 1 d . .
O3 O 0.9536(2) 0.39557(18) 0.36948(18) 0.0585(6) Uani 1 1 d . .
O4 O 0.5596(2) 0.10319(17) 0.31821(16) 0.0551(5) Uani 1 1 d . .

loop_
_atom_site_aniso_label
_atom_site_aniso_U_11
_atom_site_aniso_U_22
_atom_site_aniso_U_33
_atom_site_aniso_U_23
_atom_site_aniso_U_13
_atom_site_aniso_U_12
Br1 0.0415(2) 0.0875(3) 0.1092(4) 0.0178(3) 0.0014(2) 0.00476(18)
C1 0.053(2) 0.078(2) 0.061(2) 0.017(2) 0.0157(18) 0.0103(17)
C2 0.103(4) 0.121(4) 0.049(2) 0.041(3) 0.011(2) 0.049(3)
C3 0.134(4) 0.073(3) 0.066(3) 0.045(2) 0.047(3) 0.040(3)
C4 0.091(3) 0.054(2) 0.070(3) 0.025(2) 0.036(2) 0.0115(19)
C5 0.063(2) 0.056(2) 0.058(2) 0.0233(17) 0.0085(17) 0.0133(16)
C6 0.071(2) 0.0460(17) 0.0421(17) 0.0240(15) 0.0274(16) 0.0248(15)
C7 0.0527(18) 0.0462(17) 0.0385(16) 0.0197(14) 0.0106(14) 0.0127(13)
C8 0.0570(18) 0.0419(16) 0.0354(15) 0.0148(13) 0.0143(13) 0.0141(13)
C9 0.0399(15) 0.0331(14) 0.0389(15) 0.0107(12) 0.0129(12) 0.0096(11)
C10 0.0426(15) 0.0342(15) 0.0390(15) 0.0102(13) 0.0089(13) 0.0073(12)
C11 0.0455(17) 0.0419(17) 0.0548(19) 0.0119(15) 0.0156(14) 0.0098(13)
C12 0.059(2) 0.0461(19) 0.069(2) 0.0115(17) 0.0150(17) 0.0220(16)
C13 0.087(3) 0.0355(18) 0.070(2) 0.0150(17) 0.014(2) 0.0188(18)
C14 0.086(3) 0.0373(18) 0.063(2) 0.0184(17) 0.0251(19) 0.0023(17)
C15 0.0597(19) 0.0380(17) 0.0546(19) 0.0132(15) 0.0225(16) 0.0080(14)
C16 0.0467(17) 0.0368(15) 0.0412(16) 0.0104(13) 0.0116(14) 0.0126(12)
C17 0.067(2) 0.0360(16) 0.0463(17) 0.0133(14) 0.0094(15) 0.0182(14)
C18 0.092(3) 0.055(2) 0.075(3) 0.024(2) 0.009(2) 0.037(2)
C19 0.142(5) 0.070(3) 0.087(3) 0.041(3) 0.007(3) 0.048(3)
C20 0.176(6) 0.062(3) 0.073(3) 0.044(2) 0.014(3) 0.039(3)
C21 0.118(3) 0.049(2) 0.060(2) 0.0285(19) 0.026(2) 0.015(2)
C22 0.078(2) 0.0317(15) 0.0430(17) 0.0167(14) 0.0123(16) 0.0102(14)
C23 0.0555(19) 0.0285(14) 0.0393(16) 0.0065(13) 0.0177(14) 0.0050(13)
C24 0.0414(15) 0.0341(14) 0.0380(15) 0.0158(12) 0.0152(12) 0.0112(11)
C25 0.0370(14) 0.0329(14) 0.0368(15) 0.0141(12) 0.0104(12) 0.0069(11)
C26 0.0497(17) 0.0292(14) 0.0362(15) 0.0135(12) 0.0042(13) 0.0098(12)
C27 0.064(2) 0.0410(16) 0.0400(17) 0.0169(14) 0.0109(15) 0.0142(14)
C28 0.105(3) 0.051(2) 0.0415(19) 0.0200(17) 0.024(2) 0.028(2)
C29 0.124(4) 0.0407(19) 0.0387(19) 0.0118(16) -0.005(2) 0.021(2)
C30 0.086(3) 0.0398(18) 0.053(2) 0.0182(17) -0.023(2) 0.0070(17)
C31 0.0599(19) 0.0368(16) 0.0515(19) 0.0184(15) -0.0054(15) 0.0104(14)
C32 0.0408(15) 0.0333(14) 0.0358(15) 0.0131(12) 0.0068(12) 0.0077(11)
C33 0.0420(16) 0.0410(16) 0.0393(16) 0.0158(13) 0.0051(12) 0.0105(13)
C34 0.0514(18) 0.0454(17) 0.0363(16) 0.0124(14) 0.0013(13) 0.0196(14)
C35 0.062(2) 0.067(2) 0.062(2) 0.0174(19) 0.0073(17) 0.0325(18)
C36 0.084(3) 0.081(3) 0.084(3) 0.011(2) 0.005(2) 0.052(3)
C37 0.110(4) 0.055(2) 0.089(3) 0.013(2) -0.001(3) 0.050(3)
C38 0.085(3) 0.0460(19) 0.067(2) 0.0229(18) -0.0015(19) 0.0201(18)
C39 0.060(2) 0.0397(16) 0.0425(17) 0.0161(14) -0.0007(14) 0.0152(14)
C40 0.0523(18) 0.0372(15) 0.0378(16) 0.0181(13) 0.0056(13) 0.0063(13)
N1 0.0465(15) 0.0651(17) 0.0560(16) 0.0287(14) 0.0076(13) 0.0066(12)
O1 0.0518(13) 0.0698(15) 0.0693(15) 0.0312(13) 0.0292(12) 0.0265(11)
O2 0.0601(14) 0.0571(14) 0.0656(14) 0.0234(12) 0.0351(12) 0.0137(11)
O3 0.0418(12) 0.0486(13) 0.0776(15) 0.0225(12) 0.0147(11) 0.0082(10)
O4 0.0558(13) 0.0410(11) 0.0561(13) 0.0206(10) 0.0089(10) -0.0022(10)

loop_
_atom_type_symbol
_atom_type_description
_atom_type_scat_dispersion_real
_atom_type_scat_dispersion_imag
_atom_type_scat_source
C C 0.0033 0.0016 'International Tables Vol C Tables 4.2.6.8 and 6.1.1.4'
H H 0.0000 0.0000 'International Tables Vol C Tables 4.2.6.8 and 6.1.1.4'
N N 0.0061 0.0033 'International Tables Vol C Tables 4.2.6.8 and 6.1.1.4'
O O 0.0106 0.0060 'International Tables Vol C Tables 4.2.6.8 and 6.1.1.4'
Br Br -0.2901 2.4595 'International Tables Vol C Tables 4.2.6.8 and 6.1.1.4'

loop_
_geom_angle_atom_site_label_1
_geom_angle_atom_site_label_2
_geom_angle_atom_site_label_3
_geom_angle
C6 C1 C2 119.3(3)
C6 C1 H1 120.3
C2 C1 H1 120.3
C3 C2 C1 120.4(4)
C3 C2 H2 119.8
C1 C2 H2 119.8
C4 C3 C2 119.5(4)
C4 C3 H3 120.3
C2 C3 H3 120.3
C3 C4 C5 122.3(4)
C3 C4 H4 118.8
C5 C4 H4 118.8
C4 C5 C6 120.8(3)
C4 C5 H5 119.6
C6 C5 H5 119.6
C5 C6 C1 117.6(3)
C5 C6 N1 124.7(3)
C1 C6 N1 117.6(3)
N1 C7 C8 114.4(2)
N1 C7 C32 113.1(2)
C8 C7 C32 113.2(2)
N1 C7 H7 105.0
C8 C7 H7 105.0
C32 C7 H7 105.0
C9 C8 C7 115.6(2)
C9 C8 H8A 108.4
C7 C8 H8A 108.4
C9 C8 H8B 108.4
C7 C8 H8B 108.4
H8A C8 H8B 107.4
C8 C9 C10 113.8(2)
C8 C9 C24 110.5(2)
C10 C9 C24 111.2(2)
C8 C9 H9 107.0
C10 C9 H9 107.0
C24 C9 H9 107.0
C15 C10 C11 117.5(3)
C15 C10 C9 119.2(2)
C11 C10 C9 123.2(2)
C12 C11 C10 120.9(3)
C12 C11 H11 119.5
C10 C11 H11 119.5
C13 C12 C11 120.2(3)
C13 C12 H12 119.9
C11 C12 H12 119.9
C14 C13 C12 119.6(3)
C14 C13 H13 120.2
C12 C13 H13 120.2
C13 C14 C15 120.3(3)
C13 C14 H14 119.9
C15 C14 H14 119.9
C14 C15 C10 121.5(3)
C14 C15 H15 119.3
C10 C15 H15 119.3
O1 C16 C17 126.1(3)
O1 C16 C24 124.9(3)
C17 C16 C24 109.0(2)
C22 C17 C18 121.2(3)
C22 C17 C16 109.4(3)
C18 C17 C16 129.4(3)
C19 C18 C17 118.2(4)
C19 C18 H18 120.9
C17 C18 H18 120.9
C18 C19 C20 121.0(4)
C18 C19 H19 119.5
C20 C19 H19 119.5
C21 C20 C19 121.6(4)
C21 C20 H20 119.2
C19 C20 H20 119.2
C20 C21 C22 117.3(4)
C20 C21 H21 121.3
C22 C21 H21 121.3
C17 C22 C21 120.7(3)
C17 C22 C23 110.9(3)
C21 C22 C23 128.3(3)
O2 C23 C22 125.8(3)
O2 C23 C24 125.8(3)
C22 C23 C24 108.2(3)
C16 C24 C23 102.2(2)
C16 C24 C25 108.9(2)
C23 C24 C25 116.1(2)
C16 C24 C9 110.2(2)
C23 C24 C9 108.1(2)
C25 C24 C9 110.9(2)
C26 C25 C32 115.1(2)
C26 C25 C24 112.7(2)
C32 C25 C24 115.2(2)
C26 C25 H25 104.0
C32 C25 H25 104.0
C24 C25 H25 104.0
C27 C26 C31 115.9(3)
C27 C26 C25 121.3(2)
C31 C26 C25 122.7(3)
C26 C27 C28 122.3(3)
C26 C27 H27 118.9
C28 C27 H27 118.9
C29 C28 C27 120.0(4)
C29 C28 H28 120.0
C27 C28 H28 120.0
C28 C29 C30 119.7(3)
C28 C29 H29 120.1
C30 C29 H29 120.1
C29 C30 C31 120.1(3)
C29 C30 H30 119.9
C31 C30 H30 119.9
C30 C31 C26 121.8(3)
C30 C31 Br1 116.2(3)
C26 C31 Br1 121.9(2)
C33 C32 C40 101.8(2)
C33 C32 C25 120.0(2)
C40 C32 C25 107.4(2)
C33 C32 C7 112.3(2)
C40 C32 C7 107.5(2)
C25 C32 C7 107.1(2)
O3 C33 C34 124.4(3)
O3 C33 C32 127.0(3)
C34 C33 C32 108.6(2)
C39 C34 C35 121.5(3)
C39 C34 C33 110.4(3)
C35 C34 C33 128.1(3)
C36 C35 C34 117.7(4)
C36 C35 H35 121.2
C34 C35 H35 121.2
C35 C36 C37 121.3(4)
C35 C36 H36 119.4
C37 C36 H36 119.4
C38 C37 C36 121.4(4)
C38 C37 H37 119.3
C36 C37 H37 119.3
C37 C38 C39 117.4(4)
C37 C38 H38 121.3
C39 C38 H38 121.3
C34 C39 C38 120.8(3)
C34 C39 C40 110.1(3)
C38 C39 C40 129.1(3)
O4 C40 C39 126.7(3)
O4 C40 C32 124.2(3)
C39 C40 C32 109.1(2)
C6 N1 C7 124.1(3)
C6 N1 H1A 117.9
C7 N1 H1A 117.9

loop_
_geom_bond_atom_site_label_1
_geom_bond_atom_site_label_2
_geom_bond_distance
Br1 C31 1.896(3)
C1 C6 1.385(5)
C1 C2 1.407(6)
C1 H1 0.9300
C2 C3 1.353(6)
C2 H2 0.9300
C3 C4 1.319(6)
C3 H3 0.9300
C4 C5 1.359(5)
C4 H4 0.9300
C5 C6 1.377(4)
C5 H5 0.9300
C6 N1 1.409(4)
C7 N1 1.425(4)
C7 C8 1.536(4)
C7 C32 1.567(4)
C7 H7 0.9800
C8 C9 1.518(4)
C8 H8A 0.9700
C8 H8B 0.9700
C9 C10 1.522(4)
C9 C24 1.573(4)
C9 H9 0.9800
C10 C15 1.384(4)
C10 C11 1.388(4)
C11 C12 1.383(4)
C11 H11 0.9300
C12 C13 1.373(5)
C12 H12 0.9300
C13 C14 1.368(5)
C13 H13 0.9300
C14 C15 1.375(4)
C14 H14 0.9300
C15 H15 0.9300
C16 O1 1.207(3)
C16 C17 1.477(4)
C16 C24 1.537(4)
C17 C22 1.377(5)
C17 C18 1.386(5)
C18 C19 1.366(6)
C18 H18 0.9300
C19 C20 1.384(7)
C19 H19 0.9300
C20 C21 1.379(7)
C20 H20 0.9300
C21 C22 1.396(5)
C21 H21 0.9300
C22 C23 1.474(4)
C23 O2 1.208(3)
C23 C24 1.539(4)
C24 C25 1.569(4)
C25 C26 1.522(4)
C25 C32 1.553(4)
C25 H25 0.9800
C26 C27 1.385(4)
C26 C31 1.400(4)
C27 C28 1.389(4)
C27 H27 0.9300
C28 C29 1.364(5)
C28 H28 0.9300
C29 C30 1.369(5)
C29 H29 0.9300
C30 C31 1.385(5)
C30 H30 0.9300
C32 C33 1.540(4)
C32 C40 1.547(4)
C33 O3 1.208(3)
C33 C34 1.479(4)
C34 C39 1.377(4)
C34 C35 1.382(4)
C35 C36 1.370(5)
C35 H35 0.9300
C36 C37 1.385(6)
C36 H36 0.9300
C37 C38 1.375(6)
C37 H37 0.9300
C38 C39 1.395(4)
C38 H38 0.9300
C39 C40 1.465(4)
C40 O4 1.208(3)
N1 H1A 0.8600

loop_
_geom_torsion_atom_site_label_1
_geom_torsion_atom_site_label_2
_geom_torsion_atom_site_label_3
_geom_torsion_atom_site_label_4
_geom_torsion
C6 C1 C2 C3 -1.1(6)
C1 C2 C3 C4 0.3(7)
C2 C3 C4 C5 1.0(6)
C3 C4 C5 C6 -1.6(6)
C4 C5 C6 C1 0.7(5)
C4 C5 C6 N1 177.0(3)
C2 C1 C6 C5 0.6(5)
C2 C1 C6 N1 -175.9(3)
N1 C7 C8 C9 116.5(3)
C32 C7 C8 C9 -15.1(4)
C7 C8 C9 C10 -175.9(2)
C7 C8 C9 C24 58.2(3)
C8 C9 C10 C15 147.6(3)
C24 C9 C10 C15 -86.8(3)
C8 C9 C10 C11 -33.4(4)
C24 C9 C10 C11 92.2(3)
C15 C10 C11 C12 1.4(4)
C9 C10 C11 C12 -177.6(3)
C10 C11 C12 C13 0.9(5)
C11 C12 C13 C14 -2.0(5)
C12 C13 C14 C15 0.7(6)
C13 C14 C15 C10 1.7(5)
C11 C10 C15 C14 -2.7(5)
C9 C10 C15 C14 176.3(3)
O1 C16 C17 C22 -173.6(3)
C24 C16 C17 C22 4.7(3)
O1 C16 C17 C18 6.9(5)
C24 C16 C17 C18 -174.8(3)
C22 C17 C18 C19 1.4(5)
C16 C17 C18 C19 -179.1(3)
C17 C18 C19 C20 -0.7(6)
C18 C19 C20 C21 -0.4(7)
C19 C20 C21 C22 0.7(6)
C18 C17 C22 C21 -1.1(5)
C16 C17 C22 C21 179.4(3)
C18 C17 C22 C23 176.8(3)
C16 C17 C22 C23 -2.8(3)
C20 C21 C22 C17 0.0(5)
C20 C21 C22 C23 -177.4(3)
C17 C22 C23 O2 -176.3(3)
C21 C22 C23 O2 1.3(5)
C17 C22 C23 C24 -0.2(3)
C21 C22 C23 C24 177.4(3)
O1 C16 C24 C23 173.8(3)
C17 C16 C24 C23 -4.5(3)
O1 C16 C24 C25 50.4(4)
C17 C16 C24 C25 -127.9(2)
O1 C16 C24 C9 -71.4(3)
C17 C16 C24 C9 110.3(2)
O2 C23 C24 C16 179.0(3)
C22 C23 C24 C16 2.9(3)
O2 C23 C24 C25 -62.6(4)
C22 C23 C24 C25 121.3(2)
O2 C23 C24 C9 62.7(3)
C22 C23 C24 C9 -113.4(2)
C8 C9 C24 C16 82.2(3)
C10 C9 C24 C16 -45.2(3)
C8 C9 C24 C23 -166.8(2)
C10 C9 C24 C23 65.8(3)
C8 C9 C24 C25 -38.4(3)
C10 C9 C24 C25 -165.8(2)
C16 C24 C25 C26 83.7(3)
C23 C24 C25 C26 -31.0(3)
C9 C24 C25 C26 -154.9(2)
C16 C24 C25 C32 -141.5(2)
C23 C24 C25 C32 103.9(3)
C9 C24 C25 C32 -20.0(3)
C32 C25 C26 C27 -57.6(3)
C24 C25 C26 C27 77.2(3)
C32 C25 C26 C31 122.7(3)
C24 C25 C26 C31 -102.4(3)
C31 C26 C27 C28 2.7(4)
C25 C26 C27 C28 -177.0(3)
C26 C27 C28 C29 0.0(5)
C27 C28 C29 C30 -1.9(5)
C28 C29 C30 C31 1.0(5)
C29 C30 C31 C26 1.9(5)
C29 C30 C31 Br1 -176.6(2)
C27 C26 C31 C30 -3.6(4)
C25 C26 C31 C30 176.0(3)
C27 C26 C31 Br1 174.8(2)
C25 C26 C31 Br1 -5.6(4)
C26 C25 C32 C33 65.8(3)
C24 C25 C32 C33 -68.0(3)
C26 C25 C32 C40 -49.5(3)
C24 C25 C32 C40 176.7(2)
C26 C25 C32 C7 -164.8(2)
C24 C25 C32 C7 61.4(3)
N1 C7 C32 C33 -40.8(3)
C8 C7 C32 C33 91.4(3)
N1 C7 C32 C40 70.4(3)
C8 C7 C32 C40 -157.4(2)
N1 C7 C32 C25 -174.4(2)
C8 C7 C32 C25 -42.2(3)
C40 C32 C33 O3 -175.7(3)
C25 C32 C33 O3 66.1(4)
C7 C32 C33 O3 -61.0(4)
C40 C32 C33 C34 1.6(3)
C25 C32 C33 C34 -116.7(2)
C7 C32 C33 C34 116.3(2)
O3 C33 C34 C39 174.8(3)
C32 C33 C34 C39 -2.6(3)
O3 C33 C34 C35 -4.2(5)
C32 C33 C34 C35 178.4(3)
C39 C34 C35 C36 0.5(5)
C33 C34 C35 C36 179.5(3)
C34 C35 C36 C37 -1.2(6)
C35 C36 C37 C38 0.7(7)
C36 C37 C38 C39 0.3(6)
C35 C34 C39 C38 0.5(5)
C33 C34 C39 C38 -178.6(3)
C35 C34 C39 C40 -178.4(3)
C33 C34 C39 C40 2.5(3)
C37 C38 C39 C34 -0.9(5)
C37 C38 C39 C40 177.8(3)
C34 C39 C40 O4 176.7(3)
C38 C39 C40 O4 -2.1(5)
C34 C39 C40 C32 -1.4(3)
C38 C39 C40 C32 179.7(3)
C33 C32 C40 O4 -178.4(3)
C25 C32 C40 O4 -51.5(3)
C7 C32 C40 O4 63.5(3)
C33 C32 C40 C39 -0.2(3)
C25 C32 C40 C39 126.7(2)
C7 C32 C40 C39 -118.4(2)
C5 C6 N1 C7 23.0(5)
C1 C6 N1 C7 -160.8(3)
C8 C7 N1 C6 115.8(3)
C32 C7 N1 C6 -112.6(3)
